data_7202083
loop_
_publ_author_name
'Zhang, Zhi-Hui'
'Du, Miao'

_publ_section_title
;
 Flexible and versatile anionic modules in the direction of 1-D, 2-D,
 and 3-D coordination frameworks by metal--ligand synergistic
 interactions
;
_journal_issue 10
_journal_name_full CrystEngComm
_journal_page_first 1350
_journal_paper_doi 10.1039/b803736a
_journal_volume 10
_journal_year 2008
_chemical_formula_sum 'C18 H18 Cu N6 O9 S2'
_chemical_formula_weight 590.04
_chemical_name_systematic
;
?
;
_space_group_IT_number 19
_symmetry_cell_setting orthorhombic
_symmetry_space_group_name_Hall 'P 2ac 2ab'
_symmetry_space_group_name_H-M 'P 21 21 21'
_atom_sites_solution_hydrogens geom
_atom_sites_solution_primary direct
_atom_sites_solution_secondary difmap
_audit_creation_method SHELXL-97
_cell_angle_alpha 90.00
_cell_angle_beta 90.00
_cell_angle_gamma 90.00
_cell_formula_units_Z 4
_cell_length_a 7.4910(7)
_cell_length_b 14.3672(13)
_cell_length_c 22.775(2)
_cell_measurement_reflns_used 6832
_cell_measurement_temperature 293(2)
_cell_measurement_theta_max 27.55
_cell_measurement_theta_min 2.28
_cell_volume 2451.2(4)
_computing_cell_refinement 'Bruker APEX II'
_computing_data_collection 'Bruker APEX II'
_computing_data_reduction 'Bruker SAINT'
_computing_molecular_graphics 'Bruker SHELXTL'
_computing_publication_material 'Bruker SHELXTL'
_computing_structure_refinement 'SHELXL-97 (Sheldrick, 1997)'
_computing_structure_solution 'SHELXS-97 (Sheldrick, 1990)'
_diffrn_ambient_temperature 293(2)
_diffrn_measured_fraction_theta_full 1.000
_diffrn_measured_fraction_theta_max 1.000
_diffrn_measurement_device_type 'APEX II CCD area detector'
_diffrn_measurement_method 'phi and omega scans'
_diffrn_radiation_monochromator graphite
_diffrn_radiation_source 'fine-focus sealed tube'
_diffrn_radiation_type MoK\a
_diffrn_radiation_wavelength 0.71073
_diffrn_reflns_av_R_equivalents 0.0194
_diffrn_reflns_av_sigmaI/netI 0.0196
_diffrn_reflns_limit_h_max 8
_diffrn_reflns_limit_h_min -8
_diffrn_reflns_limit_k_max 14
_diffrn_reflns_limit_k_min -17
_diffrn_reflns_limit_l_max 27
_diffrn_reflns_limit_l_min -26
_diffrn_reflns_number 13336
_diffrn_reflns_theta_full 25.01
_diffrn_reflns_theta_max 25.01
_diffrn_reflns_theta_min 1.79
_exptl_absorpt_coefficient_mu 1.121
_exptl_absorpt_correction_T_max 1.000000
_exptl_absorpt_correction_T_min 0.744531
_exptl_absorpt_correction_type multi-scan
_exptl_absorpt_process_details SADABS
_exptl_crystal_colour Blue
_exptl_crystal_density_diffrn 1.599
_exptl_crystal_density_meas ?
_exptl_crystal_density_method 'not measured'
_exptl_crystal_description Needle
_exptl_crystal_F_000 1204
_exptl_crystal_size_max 0.34
_exptl_crystal_size_mid 0.24
_exptl_crystal_size_min 0.13
_refine_diff_density_max 0.458
_refine_diff_density_min -0.282
_refine_diff_density_rms 0.063
_refine_ls_abs_structure_details 'Flack H D (1983), Acta Cryst. A39, 876-881'
_refine_ls_abs_structure_Flack 0.003(2)
_refine_ls_extinction_expression Fc^*^=kFc[1+0.001xFc^2^\l^3^/sin(2\q)]^-1/4^
_refine_ls_extinction_method SHELXL
_refine_ls_goodness_of_fit_ref 1.047
_refine_ls_hydrogen_treatment constr
_refine_ls_matrix_type full
_refine_ls_number_parameters 336
_refine_ls_number_reflns 4303
_refine_ls_number_restraints 0
_refine_ls_restrained_S_all 1.047
_refine_ls_R_factor_all 0.0325
_refine_ls_R_factor_gt 0.0300
_refine_ls_shift/su_max 0.001
_refine_ls_shift/su_mean 0.000
_refine_ls_structure_factor_coef Fsqd
_refine_ls_weighting_details 'calc w=1/[\s^2^(Fo^2^)+(0.0628P)^2^+0.9345P] where P=(Fo^2^+2Fc^2^)/3'
_refine_ls_weighting_scheme calc
_refine_ls_wR_factor_gt 0.0928
_refine_ls_wR_factor_ref 0.0948
_reflns_number_gt 4009
_reflns_number_total 4303
_reflns_threshold_expression >2sigma(I)
_cod_data_source_file b803736a.txt
_cod_data_source_block 4
_cod_depositor_comments
;
The following automatic conversions were performed:
'_symmetry_cell_setting' value 'Orthorhombic' changed to 'orthorhombic'
according to '/home/saulius/struct/CIF-dictionaries/cif_core.dic'
dictionary named 'cif_core.dic' version 2.4.1 from 2010-06-29.

Automatic conversion script
Id: cif_fix_enum 1527 2010-12-29 10:47:43Z saulius 

The following automatic conversions were performed:

'_exptl_crystal_density_meas' value 'none' was changed to '?' - the
value is perceived as not measured.

Automatic conversion script
Id: cif_fix_values 3008 2015-01-20 13:52:24Z robertas 
;
_cod_original_sg_symbol_H-M P2(1)2(1)2(1)
_cod_database_code 7202083

loop_
_symmetry_equiv_pos_as_xyz
'x, y, z'
'-x+1/2, -y, z+1/2'
'-x, y+1/2, -z+1/2'
'x+1/2, -y+1/2, -z'

loop_
_atom_site_label
_atom_site_type_symbol
_atom_site_fract_x
_atom_site_fract_y
_atom_site_fract_z
_atom_site_U_iso_or_equiv
_atom_site_adp_type
_atom_site_occupancy
_atom_site_symmetry_multiplicity
_atom_site_calc_flag
_atom_site_refinement_flags
_atom_site_disorder_assembly
_atom_site_disorder_group
Cu1 Cu 0.49767(5) 0.50238(3) 0.083187(14) 0.03460(13) Uani 1 1 d . . .
S1 S -0.04172(11) 0.44365(6) 0.25232(3) 0.0396(2) Uani 1 1 d . . .
S2 S 1.05623(13) 0.55606(7) -0.07864(4) 0.0468(2) Uani 1 1 d . . .
O1 O 0.2610(3) 0.50583(18) 0.11859(9) 0.0414(5) Uani 1 1 d . . .
O2 O 0.2949(4) 0.39875(19) 0.18749(13) 0.0541(7) Uani 1 1 d . . .
O3 O 0.0452(3) 0.53335(15) 0.34846(8) 0.0352(5) Uani 1 1 d . . .
O4 O 0.7170(4) 0.5993(2) -0.01632(14) 0.0695(9) Uani 1 1 d . . .
O5 O 0.7421(3) 0.48808(19) 0.05153(9) 0.0452(6) Uani 1 1 d . . .
O6 O 0.9654(3) 0.47082(16) -0.17754(9) 0.0389(5) Uani 1 1 d . . .
O7 O 0.3761(4) 0.6199(2) 0.02146(13) 0.0651(8) Uani 1 1 d . . .
H7A H 0.3331 0.6605 0.0447 0.098 Uiso 1 1 d R . .
H7B H 0.4617 0.6370 -0.0005 0.098 Uiso 1 1 d R . .
N1 N 0.1448(4) 0.6055(2) 0.26969(11) 0.0439(7) Uani 1 1 d . . .
N2 N 0.1887(4) 0.6587(2) 0.31973(12) 0.0433(7) Uani 1 1 d . . .
N3 N 0.0850(4) 0.59656(18) 0.52591(10) 0.0315(6) Uani 1 1 d . . .
N4 N 0.8507(5) 0.4022(2) -0.09931(12) 0.0479(8) Uani 1 1 d . . .
N5 N 0.8045(5) 0.3509(2) -0.14926(13) 0.0480(8) Uani 1 1 d . . .
N6 N 0.9086(4) 0.40785(19) -0.35574(11) 0.0344(6) Uani 1 1 d . . .
C1 C 0.2078(4) 0.4572(2) 0.16137(13) 0.0332(7) Uani 1 1 d . . .
C2 C 0.0152(4) 0.4774(2) 0.17833(12) 0.0357(7) Uani 1 1 d . . .
H2A H -0.0632 0.4450 0.1513 0.043 Uiso 1 1 calc R . .
H2B H -0.0066 0.5436 0.1739 0.043 Uiso 1 1 calc R . .
C3 C 0.0605(4) 0.5343(2) 0.28870(13) 0.0340(7) Uani 1 1 d . . .
C4 C 0.1263(4) 0.6147(2) 0.36401(14) 0.0344(7) Uani 1 1 d . . .
C5 C 0.1348(4) 0.6400(2) 0.42627(13) 0.0323(7) Uani 1 1 d . . .
C6 C 0.0743(4) 0.5777(2) 0.46837(12) 0.0323(7) Uani 1 1 d . . .
H6 H 0.0250 0.5215 0.4563 0.039 Uiso 1 1 calc R . .
C7 C 0.1537(4) 0.6775(2) 0.54302(13) 0.0354(7) Uani 1 1 d . . .
H7 H 0.1615 0.6902 0.5830 0.042 Uiso 1 1 calc R . .
C8 C 0.2132(5) 0.7430(3) 0.50397(16) 0.0423(8) Uani 1 1 d . . .
H8 H 0.2596 0.7991 0.5175 0.051 Uiso 1 1 calc R . .
C9 C 0.2042(5) 0.7251(2) 0.44400(15) 0.0415(8) Uani 1 1 d . . .
H9 H 0.2434 0.7687 0.4167 0.050 Uiso 1 1 calc R . .
C10 C 0.8002(5) 0.5380(3) 0.01015(14) 0.0414(8) Uani 1 1 d . . .
C11 C 0.9929(4) 0.5161(3) -0.00639(13) 0.0445(8) Uani 1 1 d . . .
H11A H 1.0105 0.4492 -0.0044 0.053 Uiso 1 1 calc R . .
H11B H 1.0715 0.5445 0.0223 0.053 Uiso 1 1 calc R . .
C12 C 0.9458(5) 0.4703(2) -0.11804(13) 0.0380(8) Uani 1 1 d . . .
C13 C 0.8728(4) 0.3933(2) -0.19347(13) 0.0354(7) Uani 1 1 d . . .
C14 C 0.8589(4) 0.3680(2) -0.25494(13) 0.0345(7) Uani 1 1 d . . .
C15 C 0.9238(4) 0.4269(2) -0.29820(12) 0.0331(7) Uani 1 1 d . . .
H15 H 0.9800 0.4818 -0.2869 0.040 Uiso 1 1 calc R . .
C16 C 0.8260(5) 0.3288(3) -0.37130(15) 0.0437(8) Uani 1 1 d . . .
H16 H 0.8128 0.3155 -0.4110 0.052 Uiso 1 1 calc R . .
C17 C 0.7600(6) 0.2667(3) -0.33066(17) 0.0528(11) Uani 1 1 d . . .
H17 H 0.7043 0.2123 -0.3429 0.063 Uiso 1 1 calc R . .
C18 C 0.7772(5) 0.2860(3) -0.27170(16) 0.0456(9) Uani 1 1 d . . .
H18 H 0.7346 0.2445 -0.2437 0.055 Uiso 1 1 calc R . .
O8 O 0.6429(4) 0.3464(2) 0.17148(15) 0.0742(10) Uani 1 1 d . . .
H8A H 0.5376 0.3568 0.1838 0.111 Uiso 1 1 d R . .
H8B H 0.6877 0.2934 0.1792 0.111 Uiso 1 1 d R . .
O9 O 0.7166(13) 0.7478(4) 0.9143(2) 0.102(3) Uani 0.579(7) 1 d P A 1
H9A H 0.6532 0.7354 0.8843 0.153 Uiso 0.579(7) 1 d PR A 1
H9B H 0.8288 0.7408 0.9109 0.153 Uiso 0.579(7) 1 d PR A 1
O9' O 0.7314(11) 0.7429(6) 0.8476(5) 0.091(4) Uani 0.421(7) 1 d P A 2
H9C H 0.7373 0.7616 0.8123 0.136 Uiso 0.421(7) 1 d PR A 2
H9D H 0.6574 0.6995 0.8551 0.136 Uiso 0.421(7) 1 d PR A 2

loop_
_atom_site_aniso_label
_atom_site_aniso_U_11
_atom_site_aniso_U_22
_atom_site_aniso_U_33
_atom_site_aniso_U_23
_atom_site_aniso_U_13
_atom_site_aniso_U_12
Cu1 0.0345(2) 0.0481(2) 0.02119(19) -0.00746(14) 0.00511(13) -0.0092(2)
S1 0.0417(5) 0.0491(5) 0.0279(4) -0.0010(3) 0.0066(3) -0.0065(4)
S2 0.0454(5) 0.0617(6) 0.0333(4) 0.0009(4) 0.0085(4) -0.0087(4)
O1 0.0357(11) 0.0573(14) 0.0310(11) 0.0000(11) 0.0074(9) -0.0036(12)
O2 0.0415(14) 0.0536(15) 0.0671(17) 0.0111(14) 0.0071(13) 0.0105(13)
O3 0.0410(13) 0.0440(12) 0.0205(9) 0.0004(9) 0.0052(9) -0.0033(10)
O4 0.0561(18) 0.079(2) 0.0729(19) 0.0134(18) 0.0189(16) 0.0186(17)
O5 0.0387(12) 0.0640(15) 0.0328(11) -0.0102(12) 0.0071(10) -0.0109(12)
O6 0.0433(14) 0.0488(13) 0.0245(10) 0.0077(9) 0.0058(10) -0.0027(10)
O7 0.0609(18) 0.0763(19) 0.0579(17) -0.0007(15) 0.0060(14) -0.0089(16)
N1 0.0523(18) 0.0569(18) 0.0225(13) 0.0035(13) 0.0043(13) -0.0113(15)
N2 0.0488(18) 0.0555(18) 0.0256(13) 0.0019(13) 0.0053(13) -0.0127(15)
N3 0.0315(14) 0.0419(15) 0.0212(12) 0.0028(11) 0.0002(11) -0.0032(12)
N4 0.059(2) 0.0577(19) 0.0266(13) 0.0049(13) 0.0070(14) -0.0114(16)
N5 0.064(2) 0.0499(18) 0.0305(14) 0.0068(14) 0.0053(15) -0.0074(16)
N6 0.0349(15) 0.0415(15) 0.0266(13) 0.0033(11) 0.0004(11) -0.0025(12)
C1 0.0330(17) 0.0384(17) 0.0281(15) -0.0084(13) 0.0036(13) -0.0026(14)
C2 0.0307(16) 0.0521(18) 0.0243(13) -0.0028(12) 0.0004(13) -0.0014(15)
C3 0.0299(16) 0.0488(18) 0.0233(14) 0.0017(13) 0.0032(12) 0.0032(14)
C4 0.0340(17) 0.0392(17) 0.0298(15) 0.0010(14) 0.0008(13) -0.0031(14)
C5 0.0319(16) 0.0410(17) 0.0242(14) 0.0035(13) 0.0028(13) -0.0017(13)
C6 0.0322(16) 0.0381(16) 0.0265(15) 0.0001(13) -0.0006(12) -0.0027(13)
C7 0.0382(18) 0.0421(18) 0.0260(15) -0.0054(13) 0.0031(14) -0.0026(14)
C8 0.050(2) 0.0409(17) 0.0357(16) -0.0053(15) 0.0080(16) -0.0066(16)
C9 0.048(2) 0.0411(19) 0.0353(17) 0.0014(14) 0.0062(15) -0.0087(16)
C10 0.0351(18) 0.060(2) 0.0287(16) -0.0096(16) 0.0026(14) -0.0059(16)
C11 0.0327(17) 0.072(2) 0.0293(15) -0.0013(15) 0.0030(14) -0.0026(19)
C12 0.0397(18) 0.0474(18) 0.0269(14) 0.0070(13) 0.0051(14) 0.0029(14)
C13 0.0364(17) 0.0413(18) 0.0284(15) 0.0086(14) 0.0050(13) 0.0032(15)
C14 0.0345(16) 0.0416(17) 0.0276(15) 0.0054(14) 0.0022(14) 0.0045(13)
C15 0.0322(16) 0.0397(17) 0.0275(15) 0.0060(13) -0.0012(13) -0.0011(14)
C16 0.046(2) 0.053(2) 0.0318(17) -0.0010(16) 0.0000(15) -0.0056(17)
C17 0.067(3) 0.041(2) 0.050(2) 0.0009(17) 0.003(2) -0.0157(18)
C18 0.057(2) 0.0394(19) 0.0399(18) 0.0097(15) 0.0076(17) -0.0036(17)
O8 0.0603(19) 0.0526(17) 0.110(3) -0.0161(17) 0.0264(19) -0.0033(14)
O9 0.199(8) 0.034(3) 0.074(4) -0.002(3) -0.051(4) -0.017(4)
O9' 0.058(5) 0.082(6) 0.133(9) -0.020(6) -0.038(5) -0.011(4)

loop_
_atom_type_symbol
_atom_type_description
_atom_type_scat_dispersion_real
_atom_type_scat_dispersion_imag
_atom_type_scat_source
C C 0.0033 0.0016 'International Tables Vol C Tables 4.2.6.8 and 6.1.1.4'
H H 0.0000 0.0000 'International Tables Vol C Tables 4.2.6.8 and 6.1.1.4'
N N 0.0061 0.0033 'International Tables Vol C Tables 4.2.6.8 and 6.1.1.4'
O O 0.0106 0.0060 'International Tables Vol C Tables 4.2.6.8 and 6.1.1.4'
S S 0.1246 0.1234 'International Tables Vol C Tables 4.2.6.8 and 6.1.1.4'
Cu Cu 0.3201 1.2651 'International Tables Vol C Tables 4.2.6.8 and 6.1.1.4'

loop_
_geom_angle_atom_site_label_1
_geom_angle_atom_site_label_2
_geom_angle_atom_site_label_3
_geom_angle
_geom_angle_site_symmetry_1
_geom_angle_site_symmetry_3
_geom_angle_publ_flag
O1 Cu1 O5 174.61(11) . . ?
O1 Cu1 N6 90.86(10) . 2_665 ?
O5 Cu1 N6 89.75(10) . 2_665 ?
O1 Cu1 N3 90.36(10) . 2_564 ?
O5 Cu1 N3 88.58(10) . 2_564 ?
N6 Cu1 N3 174.96(12) 2_665 2_564 ?
O1 Cu1 O7 83.00(10) . . ?
O5 Cu1 O7 102.28(11) . . ?
N6 Cu1 O7 94.97(11) 2_665 . ?
N3 Cu1 O7 90.03(10) 2_564 . ?
C3 S1 C2 98.09(14) . . ?
C12 S2 C11 96.90(16) . . ?
C1 O1 Cu1 126.3(2) . . ?
C4 O3 C3 102.3(2) . . ?
C10 O5 Cu1 122.2(2) . . ?
C13 O6 C12 101.9(2) . . ?
Cu1 O7 H7A 105.3 . . ?
Cu1 O7 H7B 105.3 . . ?
H7A O7 H7B 117.0 . . ?
C3 N1 N2 106.0(2) . . ?
C4 N2 N1 106.5(3) . . ?
C7 N3 C6 119.1(3) . . ?
C7 N3 Cu1 122.9(2) . 2_565 ?
C6 N3 Cu1 118.0(2) . 2_565 ?
C12 N4 N5 105.6(3) . . ?
C13 N5 N4 106.9(3) . . ?
C16 N6 C15 118.0(3) . . ?
C16 N6 Cu1 121.2(2) . 2_664 ?
C15 N6 Cu1 120.7(2) . 2_664 ?
O2 C1 O1 126.1(3) . . ?
O2 C1 C2 121.0(3) . . ?
O1 C1 C2 112.9(3) . . ?
C1 C2 S1 114.2(2) . . ?
C1 C2 H2A 108.7 . . ?
S1 C2 H2A 108.7 . . ?
C1 C2 H2B 108.7 . . ?
S1 C2 H2B 108.7 . . ?
H2A C2 H2B 107.6 . . ?
N1 C3 O3 112.8(3) . . ?
N1 C3 S1 131.4(2) . . ?
O3 C3 S1 115.7(2) . . ?
N2 C4 O3 112.5(3) . . ?
N2 C4 C5 128.6(3) . . ?
O3 C4 C5 118.9(3) . . ?
C6 C5 C9 119.3(3) . . ?
C6 C5 C4 119.6(3) . . ?
C9 C5 C4 121.1(3) . . ?
N3 C6 C5 121.7(3) . . ?
N3 C6 H6 119.1 . . ?
C5 C6 H6 119.1 . . ?
N3 C7 C8 122.4(3) . . ?
N3 C7 H7 118.8 . . ?
C8 C7 H7 118.8 . . ?
C7 C8 C9 119.7(3) . . ?
C7 C8 H8 120.2 . . ?
C9 C8 H8 120.2 . . ?
C5 C9 C8 117.8(3) . . ?
C5 C9 H9 121.1 . . ?
C8 C9 H9 121.1 . . ?
O4 C10 O5 126.6(3) . . ?
O4 C10 C11 120.3(3) . . ?
O5 C10 C11 113.2(3) . . ?
C10 C11 S2 114.1(3) . . ?
C10 C11 H11A 108.7 . . ?
S2 C11 H11A 108.7 . . ?
C10 C11 H11B 108.7 . . ?
S2 C11 H11B 108.7 . . ?
H11A C11 H11B 107.6 . . ?
N4 C12 O6 113.2(3) . . ?
N4 C12 S2 129.4(3) . . ?
O6 C12 S2 117.3(2) . . ?
N5 C13 O6 112.4(3) . . ?
N5 C13 C14 127.6(3) . . ?
O6 C13 C14 119.9(3) . . ?
C18 C14 C15 118.7(3) . . ?
C18 C14 C13 120.8(3) . . ?
C15 C14 C13 120.5(3) . . ?
N6 C15 C14 122.6(3) . . ?
N6 C15 H15 118.7 . . ?
C14 C15 H15 118.7 . . ?
N6 C16 C17 122.5(3) . . ?
N6 C16 H16 118.8 . . ?
C17 C16 H16 118.8 . . ?
C18 C17 C16 119.4(4) . . ?
C18 C17 H17 120.3 . . ?
C16 C17 H17 120.3 . . ?
C17 C18 C14 118.8(3) . . ?
C17 C18 H18 120.6 . . ?
C14 C18 H18 120.6 . . ?
H8A O8 H8B 117.0 . . ?
H9A O9 H9B 117.0 . . ?
H9A O9' H9C 146.5 . . ?
H9A O9' H9D 52.4 . . ?
H9C O9' H9D 117.0 . . ?

loop_
_geom_bond_atom_site_label_1
_geom_bond_atom_site_label_2
_geom_bond_distance
_geom_bond_site_symmetry_2
_geom_bond_publ_flag
Cu1 O1 1.948(2) . ?
Cu1 O5 1.979(2) . ?
Cu1 N6 2.023(3) 2_665 ?
Cu1 N3 2.026(2) 2_564 ?
Cu1 O7 2.378(3) . ?
S1 C3 1.723(3) . ?
S1 C2 1.805(3) . ?
S2 C12 1.734(4) . ?
S2 C11 1.806(3) . ?
O1 C1 1.264(4) . ?
O2 C1 1.218(4) . ?
O3 C4 1.364(4) . ?
O3 C3 1.366(3) . ?
O4 C10 1.236(5) . ?
O5 C10 1.261(4) . ?
O6 C13 1.362(4) . ?
O6 C12 1.363(4) . ?
O7 H7A 0.8501 . ?
O7 H7B 0.8500 . ?
N1 C3 1.277(4) . ?
N1 N2 1.411(4) . ?
N2 C4 1.279(4) . ?
N3 C7 1.331(4) . ?
N3 C6 1.340(4) . ?
N3 Cu1 2.026(2) 2_565 ?
N4 C12 1.283(5) . ?
N4 N5 1.398(4) . ?
N5 C13 1.283(4) . ?
N6 C16 1.340(4) . ?
N6 C15 1.344(4) . ?
N6 Cu1 2.023(3) 2_664 ?
C1 C2 1.522(5) . ?
C2 H2A 0.9700 . ?
C2 H2B 0.9700 . ?
C4 C5 1.465(4) . ?
C5 C6 1.387(4) . ?
C5 C9 1.388(5) . ?
C6 H6 0.9300 . ?
C7 C8 1.369(5) . ?
C7 H7 0.9300 . ?
C8 C9 1.391(5) . ?
C8 H8 0.9300 . ?
C9 H9 0.9300 . ?
C10 C11 1.525(5) . ?
C11 H11A 0.9700 . ?
C11 H11B 0.9700 . ?
C13 C14 1.450(4) . ?
C14 C18 1.381(5) . ?
C14 C15 1.387(4) . ?
C15 H15 0.9300 . ?
C16 C17 1.378(5) . ?
C16 H16 0.9300 . ?
C17 C18 1.377(5) . ?
C17 H17 0.9300 . ?
C18 H18 0.9300 . ?
O8 H8A 0.8505 . ?
O8 H8B 0.8500 . ?
O9 H9A 0.8505 . ?
O9 H9B 0.8500 . ?
O9' H9A 1.0261 . ?
O9' H9C 0.8499 . ?
O9' H9D 0.8512 . ?

loop_
_geom_torsion_atom_site_label_1
_geom_torsion_atom_site_label_2
_geom_torsion_atom_site_label_3
_geom_torsion_atom_site_label_4
_geom_torsion
_geom_torsion_site_symmetry_1
_geom_torsion_site_symmetry_2
_geom_torsion_site_symmetry_3
_geom_torsion_site_symmetry_4
_geom_torsion_publ_flag
N6 Cu1 O1 C1 -84.5(3) 2_665 . . . ?
N3 Cu1 O1 C1 90.6(3) 2_564 . . . ?
O7 Cu1 O1 C1 -179.4(3) . . . . ?
N6 Cu1 O5 C10 -92.3(3) 2_665 . . . ?
N3 Cu1 O5 C10 92.5(3) 2_564 . . . ?
O7 Cu1 O5 C10 2.7(3) . . . . ?
C3 N1 N2 C4 -0.1(4) . . . . ?
C12 N4 N5 C13 -1.1(4) . . . . ?
Cu1 O1 C1 O2 -1.0(5) . . . . ?
Cu1 O1 C1 C2 179.75(19) . . . . ?
O2 C1 C2 S1 21.8(4) . . . . ?
O1 C1 C2 S1 -158.9(2) . . . . ?
C3 S1 C2 C1 76.4(3) . . . . ?
N2 N1 C3 O3 -1.1(4) . . . . ?
N2 N1 C3 S1 176.3(3) . . . . ?
C4 O3 C3 N1 1.7(4) . . . . ?
C4 O3 C3 S1 -176.0(2) . . . . ?
C2 S1 C3 N1 2.3(4) . . . . ?
C2 S1 C3 O3 179.6(2) . . . . ?
N1 N2 C4 O3 1.3(4) . . . . ?
N1 N2 C4 C5 -179.7(3) . . . . ?
C3 O3 C4 N2 -1.8(4) . . . . ?
C3 O3 C4 C5 179.1(3) . . . . ?
N2 C4 C5 C6 -173.5(4) . . . . ?
O3 C4 C5 C6 5.4(5) . . . . ?
N2 C4 C5 C9 5.8(6) . . . . ?
O3 C4 C5 C9 -175.3(3) . . . . ?
C7 N3 C6 C5 0.7(5) . . . . ?
Cu1 N3 C6 C5 -177.3(2) 2_565 . . . ?
C9 C5 C6 N3 -1.6(5) . . . . ?
C4 C5 C6 N3 177.7(3) . . . . ?
C6 N3 C7 C8 0.4(5) . . . . ?
Cu1 N3 C7 C8 178.3(3) 2_565 . . . ?
N3 C7 C8 C9 -0.6(6) . . . . ?
C6 C5 C9 C8 1.4(5) . . . . ?
C4 C5 C9 C8 -177.9(3) . . . . ?
C7 C8 C9 C5 -0.3(6) . . . . ?
Cu1 O5 C10 O4 -1.2(5) . . . . ?
Cu1 O5 C10 C11 179.0(2) . . . . ?
O4 C10 C11 S2 -19.3(5) . . . . ?
O5 C10 C11 S2 160.5(2) . . . . ?
C12 S2 C11 C10 -75.6(3) . . . . ?
N5 N4 C12 O6 1.3(4) . . . . ?
N5 N4 C12 S2 -175.9(3) . . . . ?
C13 O6 C12 N4 -1.0(4) . . . . ?
C13 O6 C12 S2 176.5(2) . . . . ?
C11 S2 C12 N4 0.3(4) . . . . ?
C11 S2 C12 O6 -176.8(3) . . . . ?
N4 N5 C13 O6 0.5(4) . . . . ?
N4 N5 C13 C14 -178.7(3) . . . . ?
C12 O6 C13 N5 0.2(4) . . . . ?
C12 O6 C13 C14 179.5(3) . . . . ?
N5 C13 C14 C18 -5.7(6) . . . . ?
O6 C13 C14 C18 175.1(3) . . . . ?
N5 C13 C14 C15 172.7(4) . . . . ?
O6 C13 C14 C15 -6.5(5) . . . . ?
C16 N6 C15 C14 0.5(5) . . . . ?
Cu1 N6 C15 C14 179.0(2) 2_664 . . . ?
C18 C14 C15 N6 0.7(5) . . . . ?
C13 C14 C15 N6 -177.8(3) . . . . ?
C15 N6 C16 C17 -1.2(5) . . . . ?
Cu1 N6 C16 C17 -179.6(3) 2_664 . . . ?
N6 C16 C17 C18 0.6(6) . . . . ?
C16 C17 C18 C14 0.7(6) . . . . ?
C15 C14 C18 C17 -1.3(5) . . . . ?
C13 C14 C18 C17 177.2(4) . . . . ?
